data_7107946
loop_
_publ_author_name
'Stephan Traut'
'Carsten von Hanisch'
'Alexander Peter Hahnel'
'Sven Stahl'

_publ_section_title
;
 Cyclic and polycyclic tellurium-tin and tellurium-lead compounds --
 synthesis, structures and thermal decomposition
;
_journal_name_full Chem.Commun.
_journal_page_first 6984
_journal_paper_doi 10.1039/c2cc32615a
_journal_volume 48
_journal_year 2012
_chemical_formula_moiety 'C56 H92 Si4 Sn2 Te4'
_chemical_formula_sum 'C56 H92 Si4 Sn2 Te4'
_chemical_formula_weight 1625.44
_chemical_name_systematic
;
?
;
_space_group_IT_number 14
_symmetry_cell_setting monoclinic
_symmetry_space_group_name_Hall '-P 2ybc'
_symmetry_space_group_name_H-M 'P 1 21/c 1'
_atom_sites_solution_hydrogens geom
_atom_sites_solution_primary direct
_atom_sites_solution_secondary difmap
_audit_creation_method SHELXL-97
_cell_angle_alpha 90.00
_cell_angle_beta 118.768(6)
_cell_angle_gamma 90.00
_cell_formula_units_Z 4
_cell_length_a 29.684(3)
_cell_length_b 8.3463(5)
_cell_length_c 30.084(3)
_cell_measurement_reflns_used 388
_cell_measurement_temperature 180(2)
_cell_measurement_theta_max 20.97
_cell_measurement_theta_min 2.49
_cell_volume 6533.4(11)
_computing_structure_refinement 'SHELXL-97 (Sheldrick, 1997)'
_computing_structure_solution 'SHELXS-97 (Sheldrick, 1990)'
_diffrn_ambient_temperature 180(2)
_diffrn_measured_fraction_theta_full 0.983
_diffrn_measured_fraction_theta_max 0.983
_diffrn_measurement_device_type 'STOE IPDS2'
_diffrn_measurement_method 'rotation method'
_diffrn_radiation_monochromator graphite
_diffrn_radiation_source 'fine-focus sealed tube'
_diffrn_radiation_type MoK\a
_diffrn_radiation_wavelength 0.71073
_diffrn_reflns_av_R_equivalents 0.1726
_diffrn_reflns_av_sigmaI/netI 0.2593
_diffrn_reflns_limit_h_max 31
_diffrn_reflns_limit_h_min -32
_diffrn_reflns_limit_k_max 8
_diffrn_reflns_limit_k_min -9
_diffrn_reflns_limit_l_max 32
_diffrn_reflns_limit_l_min -32
_diffrn_reflns_number 24640
_diffrn_reflns_theta_full 22.73
_diffrn_reflns_theta_max 22.73
_diffrn_reflns_theta_min 1.54
_exptl_absorpt_coefficient_mu 2.620
_exptl_absorpt_correction_T_max 0.6244
_exptl_absorpt_correction_T_min 0.5677
_exptl_absorpt_correction_type multi-scan
_exptl_absorpt_process_details
;
[c.f. r.h. blessing, acta cryst. (1995), a51, 33-38]
;
_exptl_crystal_colour orange
_exptl_crystal_density_diffrn 1.652
_exptl_crystal_density_method 'not measured'
_exptl_crystal_description rod
_exptl_crystal_F_000 3168
_exptl_crystal_size_max 0.449
_exptl_crystal_size_mid 0.029
_exptl_crystal_size_min 0.024
_refine_diff_density_max 0.665
_refine_diff_density_min -0.731
_refine_diff_density_rms 0.125
_refine_ls_extinction_method none
_refine_ls_goodness_of_fit_ref 0.815
_refine_ls_hydrogen_treatment constr
_refine_ls_matrix_type full
_refine_ls_number_parameters 595
_refine_ls_number_reflns 8634
_refine_ls_number_restraints 96
_refine_ls_restrained_S_all 0.812
_refine_ls_R_factor_all 0.1948
_refine_ls_R_factor_gt 0.0716
_refine_ls_shift/su_max 0.000
_refine_ls_shift/su_mean 0.000
_refine_ls_structure_factor_coef Fsqd
_refine_ls_weighting_details 'calc w=1/[\s^2^(Fo^2^)+(0.0000P)^2^+0.0000P] where P=(Fo^2^+2Fc^2^)/3'
_refine_ls_weighting_scheme calc
_refine_ls_wR_factor_gt 0.0895
_refine_ls_wR_factor_ref 0.1230
_reflns_number_gt 3644
_reflns_number_total 8634
_reflns_threshold_expression >2sigma(I)
_cod_data_source_file c2cc32615a.txt
_cod_data_source_block d:\struk\c-com2\v2-neu\verb-2
_cod_original_cell_volume 6533.5(9)
_cod_original_sg_symbol_H-M P2(1)/c
_cod_database_code 7107946

loop_
_symmetry_equiv_pos_as_xyz
'x, y, z'
'-x, y+1/2, -z+1/2'
'-x, -y, -z'
'x, -y-1/2, z-1/2'

loop_
_atom_site_label
_atom_site_type_symbol
_atom_site_fract_x
_atom_site_fract_y
_atom_site_fract_z
_atom_site_U_iso_or_equiv
_atom_site_adp_type
_atom_site_occupancy
_atom_site_symmetry_multiplicity
_atom_site_calc_flag
_atom_site_refinement_flags
Si1 Si 0.3755(2) 0.7328(7) 0.5188(2) 0.0446(16) Uani 1 1 d .
Si2 Si 0.1404(2) 0.6786(8) 0.2574(2) 0.0440(16) Uani 1 1 d .
Si3 Si 0.3563(2) 1.0540(8) 0.2655(2) 0.0453(17) Uani 1 1 d .
Si4 Si 0.1334(2) 1.1338(7) 0.47040(19) 0.0428(16) Uani 1 1 d .
Sn1 Sn 0.20919(6) 0.8299(2) 0.41514(5) 0.0491(5) Uani 1 1 d .
Sn2 Sn 0.31175(6) 0.79785(19) 0.35676(5) 0.0477(5) Uani 1 1 d .
Te1 Te 0.31790(6) 0.93033(17) 0.45064(5) 0.0447(4) Uani 1 1 d .
Te2 Te 0.20208(6) 0.89051(18) 0.31572(5) 0.0436(4) Uani 1 1 d .
Te3 Te 0.33543(6) 1.10810(18) 0.33576(5) 0.0495(4) Uani 1 1 d .
Te4 Te 0.17538(7) 1.14575(19) 0.41472(6) 0.0576(5) Uani 1 1 d .
C1 C 0.3432(9) 0.531(3) 0.5081(8) 0.057(7) Uani 1 1 d U
C2 C 0.3254(10) 0.482(3) 0.4551(7) 0.071(8) Uani 1 1 d U
H2A H 0.3550 0.4725 0.4492 0.086 Uiso 1 1 calc R
H2B H 0.3017 0.5634 0.4322 0.086 Uiso 1 1 calc R
H2C H 0.3077 0.3791 0.4487 0.086 Uiso 1 1 calc R
C3 C 0.3827(8) 0.398(3) 0.5445(7) 0.063(7) Uani 1 1 d U
H3A H 0.3960 0.4298 0.5800 0.076 Uiso 1 1 calc R
H3B H 0.4113 0.3880 0.5370 0.076 Uiso 1 1 calc R
H3C H 0.3650 0.2947 0.5387 0.076 Uiso 1 1 calc R
C4 C 0.2977(9) 0.531(3) 0.5196(8) 0.062(7) Uani 1 1 d U
H4C H 0.2821 0.4243 0.5132 0.075 Uiso 1 1 calc R
H4B H 0.2719 0.6095 0.4978 0.075 Uiso 1 1 calc R
H4A H 0.3102 0.5598 0.5553 0.075 Uiso 1 1 calc R
C5 C 0.3916(8) 0.843(2) 0.5807(6) 0.038(5) Uani 1 1 d U
C6 C 0.4147(9) 0.729(3) 0.6269(7) 0.062(7) Uani 1 1 d U
H6A H 0.4462 0.6808 0.6302 0.075 Uiso 1 1 calc R
H6B H 0.3898 0.6451 0.6223 0.075 Uiso 1 1 calc R
H6C H 0.4228 0.7905 0.6577 0.075 Uiso 1 1 calc R
C7 C 0.3448(9) 0.915(3) 0.5804(7) 0.057(6) Uani 1 1 d U
H7A H 0.3200 0.8306 0.5754 0.069 Uiso 1 1 calc R
H7B H 0.3291 0.9934 0.5527 0.069 Uiso 1 1 calc R
H7C H 0.3551 0.9691 0.6128 0.069 Uiso 1 1 calc R
C8 C 0.4290(9) 0.982(2) 0.5894(7) 0.050(6) Uani 1 1 d U
H8C H 0.4369 1.0374 0.6211 0.060 Uiso 1 1 calc R
H8B H 0.4132 1.0581 0.5611 0.060 Uiso 1 1 calc R
H8A H 0.4609 0.9404 0.5916 0.060 Uiso 1 1 calc R
C9 C 0.4374(8) 0.720(2) 0.5159(6) 0.040(6) Uani 1 1 d U
C10 C 0.4803(9) 0.643(3) 0.5540(8) 0.064(7) Uani 1 1 d U
H10A H 0.4767 0.5873 0.5797 0.077 Uiso 1 1 calc R
C11 C 0.5274(9) 0.644(3) 0.5560(9) 0.063(7) Uani 1 1 d U
H11A H 0.5550 0.5843 0.5815 0.076 Uiso 1 1 calc R
C12 C 0.5353(9) 0.729(3) 0.5219(8) 0.059(7) Uani 1 1 d U
H12A H 0.5685 0.7332 0.5246 0.070 Uiso 1 1 calc R
C13 C 0.4945(9) 0.811(3) 0.4827(7) 0.055(6) Uani 1 1 d U
H13A H 0.4996 0.8717 0.4588 0.066 Uiso 1 1 calc R
C14 C 0.4444(8) 0.803(3) 0.4794(7) 0.050(6) Uani 1 1 d U
H14A H 0.4160 0.8549 0.4522 0.060 Uiso 1 1 calc R
C15 C 0.1731(9) 0.474(3) 0.2707(8) 0.046(6) Uani 1 1 d U
C16 C 0.1356(9) 0.336(3) 0.2466(7) 0.070(7) Uani 1 1 d U
H16A H 0.1157 0.3530 0.2099 0.085 Uiso 1 1 calc R
H16B H 0.1123 0.3307 0.2611 0.085 Uiso 1 1 calc R
H16C H 0.1548 0.2352 0.2534 0.085 Uiso 1 1 calc R
C17 C 0.2095(9) 0.478(3) 0.2471(8) 0.061(7) Uani 1 1 d U
H17A H 0.2358 0.5606 0.2640 0.073 Uiso 1 1 calc R
H17B H 0.1895 0.5030 0.2108 0.073 Uiso 1 1 calc R
H17C H 0.2260 0.3734 0.2514 0.073 Uiso 1 1 calc R
C18 C 0.2055(9) 0.441(3) 0.3267(7) 0.057(6) Uani 1 1 d U
H18C H 0.2214 0.3349 0.3315 0.069 Uiso 1 1 calc R
H18B H 0.1837 0.4433 0.3429 0.069 Uiso 1 1 calc R
H18A H 0.2323 0.5226 0.3420 0.069 Uiso 1 1 calc R
C19 C 0.0811(9) 0.693(3) 0.2643(7) 0.052(6) Uani 1 1 d U
C20 C 0.0343(8) 0.613(3) 0.2190(8) 0.064(7) Uani 1 1 d U
H20A H 0.0413 0.4985 0.2179 0.077 Uiso 1 1 calc R
H20B H 0.0283 0.6641 0.1874 0.077 Uiso 1 1 calc R
H20C H 0.0037 0.6253 0.2233 0.077 Uiso 1 1 calc R
C21 C 0.0872(9) 0.610(3) 0.3121(7) 0.073(8) Uani 1 1 d U
H21A H 0.1165 0.6572 0.3418 0.087 Uiso 1 1 calc R
H21B H 0.0933 0.4956 0.3104 0.087 Uiso 1 1 calc R
H21C H 0.0559 0.6251 0.3148 0.087 Uiso 1 1 calc R
C22 C 0.0667(9) 0.864(3) 0.2641(8) 0.064(7) Uani 1 1 d U
H22C H 0.0355 0.8708 0.2674 0.077 Uiso 1 1 calc R
H22B H 0.0604 0.9143 0.2321 0.077 Uiso 1 1 calc R
H22A H 0.0948 0.9205 0.2925 0.077 Uiso 1 1 calc R
C23 C 0.1220(8) 0.753(2) 0.1917(7) 0.038(5) Uani 1 1 d U
C24 C 0.0939(8) 0.652(3) 0.1499(7) 0.046(6) Uani 1 1 d U
H24A H 0.0868 0.5453 0.1561 0.056 Uiso 1 1 calc R
C25 C 0.0760(10) 0.700(3) 0.1003(8) 0.063(7) Uani 1 1 d U
H25A H 0.0562 0.6281 0.0732 0.076 Uiso 1 1 calc R
C26 C 0.0869(9) 0.848(4) 0.0903(8) 0.068(8) Uani 1 1 d U
H26A H 0.0753 0.8821 0.0563 0.081 Uiso 1 1 calc R
C27 C 0.1146(8) 0.948(3) 0.1297(9) 0.062(7) Uani 1 1 d U
H27A H 0.1221 1.0547 0.1241 0.075 Uiso 1 1 calc R
C28 C 0.1319(8) 0.890(3) 0.1789(8) 0.053(6) Uani 1 1 d U
H28A H 0.1533 0.9598 0.2059 0.064 Uiso 1 1 calc R
C29 C 0.2963(9) 0.969(3) 0.2070(7) 0.056(6) Uani 1 1 d U
C30 C 0.2757(9) 0.825(3) 0.2211(7) 0.051(6) Uani 1 1 d U
H30A H 0.2646 0.8569 0.2456 0.061 Uiso 1 1 calc R
H30B H 0.3026 0.7438 0.2361 0.061 Uiso 1 1 calc R
H30C H 0.2464 0.7818 0.1907 0.061 Uiso 1 1 calc R
C31 C 0.2555(9) 1.103(3) 0.1851(7) 0.062(6) Uani 1 1 d U
H31A H 0.2697 1.1950 0.1756 0.075 Uiso 1 1 calc R
H31B H 0.2462 1.1368 0.2109 0.075 Uiso 1 1 calc R
H31C H 0.2249 1.0635 0.1552 0.075 Uiso 1 1 calc R
C32 C 0.3094(10) 0.913(3) 0.1644(7) 0.078(8) Uani 1 1 d U
H32C H 0.2784 0.8700 0.1356 0.094 Uiso 1 1 calc R
H32B H 0.3359 0.8299 0.1780 0.094 Uiso 1 1 calc R
H32A H 0.3220 1.0048 0.1532 0.094 Uiso 1 1 calc R
C33 C 0.3820(9) 1.258(3) 0.2563(8) 0.055(6) Uani 1 1 d U
C34 C 0.4369(9) 1.274(3) 0.3001(7) 0.062(7) Uani 1 1 d U
H34A H 0.4579 1.1846 0.2993 0.074 Uiso 1 1 calc R
H34B H 0.4364 1.2737 0.3324 0.074 Uiso 1 1 calc R
H34C H 0.4518 1.3754 0.2967 0.074 Uiso 1 1 calc R
C35 C 0.3857(10) 1.266(3) 0.2066(7) 0.069(7) Uani 1 1 d U
H35A H 0.3513 1.2536 0.1774 0.083 Uiso 1 1 calc R
H35B H 0.4081 1.1800 0.2065 0.083 Uiso 1 1 calc R
H35C H 0.4000 1.3699 0.2046 0.083 Uiso 1 1 calc R
C36 C 0.3509(12) 1.398(3) 0.2580(9) 0.084(9) Uani 1 1 d U
H36C H 0.3655 1.4979 0.2531 0.101 Uiso 1 1 calc R
H36B H 0.3518 1.4012 0.2910 0.101 Uiso 1 1 calc R
H36A H 0.3153 1.3875 0.2310 0.101 Uiso 1 1 calc R
C37 C 0.4117(8) 0.908(3) 0.2884(7) 0.044(5) Uani 1 1 d U
C38 C 0.4314(8) 0.827(3) 0.3337(7) 0.044(5) Uani 1 1 d U
H38A H 0.4161 0.8429 0.3548 0.053 Uiso 1 1 calc R
C39 C 0.4714(9) 0.725(3) 0.3494(8) 0.058(7) Uani 1 1 d U
H39A H 0.4843 0.6764 0.3818 0.070 Uiso 1 1 calc R
C40 C 0.4937(9) 0.690(3) 0.3213(8) 0.060(6) Uani 1 1 d U
H40A H 0.5229 0.6222 0.3338 0.071 Uiso 1 1 calc R
C41 C 0.4738(8) 0.754(3) 0.2753(9) 0.052(6) Uani 1 1 d U
H41A H 0.4878 0.7249 0.2539 0.063 Uiso 1 1 calc R
C42 C 0.4335(9) 0.859(3) 0.2576(7) 0.055(6) Uani 1 1 d U
H42A H 0.4198 0.9003 0.2242 0.066 Uiso 1 1 calc R
C43 C 0.1854(9) 1.082(3) 0.5393(7) 0.052(6) Uani 1 1 d U
C44 C 0.1964(10) 0.904(3) 0.5423(8) 0.079(8) Uani 1 1 d U
H44A H 0.2093 0.8770 0.5188 0.095 Uiso 1 1 calc R
H44B H 0.1647 0.8444 0.5330 0.095 Uiso 1 1 calc R
H44C H 0.2222 0.8762 0.5769 0.095 Uiso 1 1 calc R
C45 C 0.1673(8) 1.118(3) 0.5795(7) 0.064(7) Uani 1 1 d U
H45A H 0.1367 1.0539 0.5718 0.077 Uiso 1 1 calc R
H45B H 0.1590 1.2320 0.5784 0.077 Uiso 1 1 calc R
H45C H 0.1949 1.0904 0.6134 0.077 Uiso 1 1 calc R
C46 C 0.2347(8) 1.173(3) 0.5561(8) 0.077(8) Uani 1 1 d U
H46C H 0.2594 1.1433 0.5909 0.092 Uiso 1 1 calc R
H46B H 0.2276 1.2886 0.5546 0.092 Uiso 1 1 calc R
H46A H 0.2490 1.1483 0.5336 0.092 Uiso 1 1 calc R
C47 C 0.0990(8) 1.336(3) 0.4592(8) 0.048(6) Uani 1 1 d U
C48 C 0.0654(10) 1.362(3) 0.4061(7) 0.078(8) Uani 1 1 d U
H48A H 0.0393 1.2773 0.3928 0.094 Uiso 1 1 calc R
H48B H 0.0854 1.3601 0.3880 0.094 Uiso 1 1 calc R
H48C H 0.0485 1.4663 0.4011 0.094 Uiso 1 1 calc R
C49 C 0.0666(9) 1.344(3) 0.4862(8) 0.065(7) Uani 1 1 d U
H49A H 0.0884 1.3227 0.5225 0.078 Uiso 1 1 calc R
H49B H 0.0391 1.2641 0.4717 0.078 Uiso 1 1 calc R
H49C H 0.0515 1.4514 0.4818 0.078 Uiso 1 1 calc R
C50 C 0.1385(11) 1.468(3) 0.4808(12) 0.104(10) Uani 1 1 d U
H50A H 0.1593 1.4685 0.4635 0.125 Uiso 1 1 calc R
H50B H 0.1608 1.4494 0.5171 0.125 Uiso 1 1 calc R
H50C H 0.1211 1.5714 0.4758 0.125 Uiso 1 1 calc R
C51 C 0.0587(10) 0.914(3) 0.3976(9) 0.065(7) Uani 1 1 d U
H51A H 0.0749 0.9391 0.3778 0.078 Uiso 1 1 calc R
C52 C 0.0169(9) 0.809(3) 0.3756(8) 0.058(6) Uani 1 1 d U
H52A H 0.0031 0.7723 0.3417 0.069 Uiso 1 1 calc R
C53 C -0.0029(10) 0.764(2) 0.4065(8) 0.054(6) Uani 1 1 d U
H53A H -0.0298 0.6871 0.3944 0.064 Uiso 1 1 calc R
C54 C 0.0141(10) 0.824(3) 0.4526(9) 0.067(7) Uani 1 1 d U
H54A H -0.0016 0.7939 0.4724 0.080 Uiso 1 1 calc R
C55 C 0.0560(9) 0.932(3) 0.4720(8) 0.067(7) Uani 1 1 d U
H55A H 0.0688 0.9704 0.5057 0.080 Uiso 1 1 calc R
C56 C 0.0790(9) 0.985(3) 0.4446(7) 0.046(6) Uani 1 1 d U

loop_
_atom_site_aniso_label
_atom_site_aniso_U_11
_atom_site_aniso_U_22
_atom_site_aniso_U_33
_atom_site_aniso_U_23
_atom_site_aniso_U_13
_atom_site_aniso_U_12
Si1 0.037(4) 0.046(4) 0.046(3) 0.003(3) 0.015(3) 0.004(3)
Si2 0.037(4) 0.052(4) 0.040(3) 0.010(3) 0.016(3) 0.002(4)
Si3 0.036(4) 0.056(5) 0.043(3) 0.005(3) 0.018(3) -0.004(4)
Si4 0.037(4) 0.049(4) 0.043(3) -0.004(3) 0.019(3) -0.004(4)
Sn1 0.0497(11) 0.0546(11) 0.0444(8) 0.0013(8) 0.0238(9) -0.0018(10)
Sn2 0.0468(11) 0.0542(11) 0.0445(9) 0.0020(8) 0.0238(9) 0.0041(9)
Te1 0.0470(11) 0.0457(10) 0.0386(8) 0.0031(7) 0.0184(8) 0.0035(9)
Te2 0.0439(10) 0.0451(10) 0.0391(8) -0.0016(8) 0.0178(8) -0.0007(9)
Te3 0.0549(11) 0.0492(10) 0.0510(8) -0.0025(8) 0.0309(8) -0.0021(9)
Te4 0.0705(13) 0.0519(11) 0.0687(10) 0.0075(9) 0.0482(10) 0.0061(10)
C1 0.035(15) 0.085(19) 0.050(13) 0.004(12) 0.018(12) 0.006(14)
C2 0.08(2) 0.09(2) 0.045(12) -0.011(13) 0.026(14) -0.031(17)
C3 0.048(16) 0.071(18) 0.048(12) -0.005(12) 0.005(12) 0.010(14)
C4 0.048(16) 0.068(17) 0.085(16) 0.049(14) 0.044(15) 0.014(14)
C5 0.040(14) 0.033(13) 0.031(10) 0.007(10) 0.009(11) 0.006(11)
C6 0.052(17) 0.082(19) 0.035(12) -0.014(11) 0.006(12) -0.013(14)
C7 0.081(18) 0.039(15) 0.058(13) -0.010(12) 0.039(14) 0.011(14)
C8 0.061(17) 0.049(15) 0.047(13) -0.013(11) 0.032(13) 0.001(13)
C9 0.055(15) 0.052(15) 0.021(10) 0.009(10) 0.025(11) 0.005(12)
C10 0.046(16) 0.09(2) 0.058(13) 0.008(14) 0.022(13) -0.011(15)
C11 0.051(15) 0.08(2) 0.067(14) 0.007(14) 0.036(13) 0.016(15)
C12 0.036(14) 0.08(2) 0.045(13) -0.024(12) 0.010(12) -0.001(14)
C13 0.047(15) 0.088(19) 0.030(11) -0.033(12) 0.017(11) -0.020(15)
C14 0.044(14) 0.062(16) 0.040(12) -0.006(11) 0.018(11) 0.021(14)
C15 0.046(16) 0.045(14) 0.059(13) 0.003(11) 0.034(13) 0.017(12)
C16 0.065(18) 0.062(18) 0.057(13) 0.013(13) 0.007(13) 0.005(15)
C17 0.066(19) 0.043(15) 0.072(15) 0.015(12) 0.031(15) 0.033(14)
C18 0.038(15) 0.049(16) 0.064(13) 0.006(12) 0.008(12) 0.007(14)
C19 0.077(18) 0.057(15) 0.021(10) -0.018(11) 0.021(12) -0.013(14)
C20 0.049(16) 0.080(19) 0.081(14) -0.012(15) 0.046(13) -0.023(15)
C21 0.062(18) 0.09(2) 0.056(12) -0.022(14) 0.023(13) -0.038(17)
C22 0.036(15) 0.077(17) 0.064(14) -0.036(13) 0.012(12) -0.005(15)
C23 0.023(13) 0.044(14) 0.041(11) 0.013(10) 0.011(11) 0.013(11)
C24 0.043(15) 0.046(15) 0.054(13) -0.003(11) 0.027(12) -0.007(13)
C25 0.08(2) 0.062(16) 0.056(13) -0.012(13) 0.045(15) -0.002(16)
C26 0.037(15) 0.11(2) 0.033(11) 0.022(13) -0.002(11) -0.025(16)
C27 0.030(16) 0.061(17) 0.090(17) 0.030(13) 0.023(14) -0.004(13)
C28 0.043(15) 0.077(17) 0.050(12) 0.002(13) 0.030(12) -0.016(14)
C29 0.051(17) 0.067(17) 0.044(13) 0.005(12) 0.017(13) 0.000(14)
C30 0.056(16) 0.044(14) 0.055(13) 0.002(11) 0.028(12) 0.005(13)
C31 0.065(18) 0.069(17) 0.054(13) 0.004(13) 0.029(13) -0.009(15)
C32 0.10(2) 0.09(2) 0.037(12) -0.026(14) 0.028(13) -0.008(18)
C33 0.065(17) 0.044(15) 0.058(13) -0.015(12) 0.033(13) -0.040(13)
C34 0.053(15) 0.081(19) 0.059(13) -0.025(13) 0.033(12) -0.038(15)
C35 0.08(2) 0.061(18) 0.059(13) 0.025(13) 0.028(14) 0.000(16)
C36 0.15(3) 0.046(16) 0.095(18) 0.017(15) 0.09(2) 0.018(18)
C37 0.049(15) 0.048(14) 0.037(11) 0.000(11) 0.021(11) -0.010(12)
C38 0.028(13) 0.058(16) 0.038(11) -0.006(11) 0.008(11) -0.005(12)
C39 0.057(17) 0.079(18) 0.060(14) -0.016(13) 0.045(14) -0.009(14)
C40 0.036(15) 0.066(18) 0.055(14) -0.009(13) 0.005(12) 0.002(14)
C41 0.026(14) 0.039(15) 0.060(14) -0.011(12) -0.004(12) 0.015(12)
C42 0.060(16) 0.054(16) 0.045(12) 0.006(12) 0.020(12) 0.008(14)
C43 0.065(17) 0.044(14) 0.044(12) -0.009(12) 0.023(12) -0.020(14)
C44 0.09(2) 0.057(16) 0.076(16) 0.015(15) 0.024(16) 0.017(17)
C45 0.033(14) 0.088(19) 0.064(14) -0.005(15) 0.016(12) -0.012(15)
C46 0.023(14) 0.11(2) 0.079(16) -0.030(17) 0.012(13) -0.008(15)
C47 0.037(14) 0.050(15) 0.066(13) 0.001(12) 0.033(12) 0.001(12)
C48 0.09(2) 0.069(19) 0.059(13) 0.028(14) 0.026(14) 0.054(17)
C49 0.053(17) 0.067(18) 0.069(14) -0.023(14) 0.025(14) -0.003(15)
C50 0.07(2) 0.07(2) 0.18(3) -0.05(2) 0.07(2) -0.032(18)
C51 0.045(16) 0.08(2) 0.079(16) 0.021(15) 0.036(14) 0.015(15)
C52 0.039(15) 0.074(18) 0.057(14) 0.001(13) 0.021(12) 0.018(14)
C53 0.065(18) 0.033(14) 0.052(13) 0.000(11) 0.021(13) 0.005(12)
C54 0.052(16) 0.077(19) 0.072(15) -0.005(15) 0.031(14) -0.010(16)
C55 0.046(17) 0.08(2) 0.053(13) -0.004(14) 0.007(12) -0.009(15)
C56 0.054(16) 0.076(17) 0.018(10) -0.001(10) 0.025(11) 0.005(12)

loop_
_atom_type_symbol
_atom_type_description
_atom_type_scat_dispersion_real
_atom_type_scat_dispersion_imag
_atom_type_scat_source
C C 0.0033 0.0016 'International Tables Vol C Tables 4.2.6.8 and 6.1.1.4'
H H 0.0000 0.0000 'International Tables Vol C Tables 4.2.6.8 and 6.1.1.4'
Si Si 0.0817 0.0704 'International Tables Vol C Tables 4.2.6.8 and 6.1.1.4'
Sn Sn -0.6537 1.4246 'International Tables Vol C Tables 4.2.6.8 and 6.1.1.4'
Te Te -0.5308 1.6751 'International Tables Vol C Tables 4.2.6.8 and 6.1.1.4'

loop_
_geom_angle_atom_site_label_1
_geom_angle_atom_site_label_2
_geom_angle_atom_site_label_3
_geom_angle
C9 Si1 C1 111.6(10)
C9 Si1 C5 106.3(9)
C1 Si1 C5 117.4(9)
C9 Si1 Te1 107.0(6)
C1 Si1 Te1 110.5(7)
C5 Si1 Te1 103.2(6)
C19 Si2 C23 106.4(9)
C19 Si2 C15 116.2(10)
C23 Si2 C15 112.1(9)
C19 Si2 Te2 106.4(7)
C23 Si2 Te2 104.2(7)
C15 Si2 Te2 110.6(8)
C37 Si3 C33 106.6(10)
C37 Si3 C29 110.6(10)
C33 Si3 C29 116.4(10)
C37 Si3 Te3 109.4(6)
C33 Si3 Te3 103.7(7)
C29 Si3 Te3 109.8(7)
C56 Si4 C47 103.3(10)
C56 Si4 C43 111.9(9)
C47 Si4 C43 117.8(9)
C56 Si4 Te4 110.6(5)
C47 Si4 Te4 103.9(6)
C43 Si4 Te4 108.9(7)
Te4 Sn1 Te2 89.06(6)
Te4 Sn1 Te1 93.46(7)
Te2 Sn1 Te1 81.48(5)
Te3 Sn2 Te1 87.90(6)
Te3 Sn2 Te2 90.53(6)
Te1 Sn2 Te2 81.46(6)
Si1 Te1 Sn2 103.67(14)
Si1 Te1 Sn1 107.32(15)
Sn2 Te1 Sn1 89.67(6)
Si2 Te2 Sn1 104.97(13)
Si2 Te2 Sn2 112.71(15)
Sn1 Te2 Sn2 90.26(6)
Si3 Te3 Sn2 102.21(16)
Si4 Te4 Sn1 104.38(15)
C2 C1 C4 110(2)
C2 C1 C3 108.0(18)
C4 C1 C3 106.2(16)
C2 C1 Si1 108.5(15)
C4 C1 Si1 112.9(15)
C3 C1 Si1 110.8(15)
C7 C5 C6 105.1(16)
C7 C5 C8 106.4(17)
C6 C5 C8 109.7(17)
C7 C5 Si1 112.9(14)
C6 C5 Si1 112.2(14)
C8 C5 Si1 110.4(12)
C10 C9 C14 117.0(19)
C10 C9 Si1 120.9(13)
C14 C9 Si1 121.6(16)
C11 C10 C9 123(2)
C12 C11 C10 121(2)
C11 C12 C13 120(2)
C12 C13 C14 119(2)
C9 C14 C13 120(2)
C18 C15 C16 108.6(17)
C18 C15 C17 107.8(19)
C16 C15 C17 107.9(17)
C18 C15 Si2 112.7(14)
C16 C15 Si2 113.3(16)
C17 C15 Si2 106.2(13)
C22 C19 C21 110.0(17)
C22 C19 C20 106(2)
C21 C19 C20 106.6(18)
C22 C19 Si2 109.9(16)
C21 C19 Si2 112.6(17)
C20 C19 Si2 111.5(12)
C28 C23 C24 113.0(19)
C28 C23 Si2 127.8(18)
C24 C23 Si2 119.3(16)
C25 C24 C23 123(2)
C26 C25 C24 120(2)
C25 C26 C27 119(2)
C26 C27 C28 118(2)
C23 C28 C27 127(2)
C30 C29 C31 110.9(19)
C30 C29 C32 106.8(19)
C31 C29 C32 108.5(16)
C30 C29 Si3 111.0(14)
C31 C29 Si3 107.9(15)
C32 C29 Si3 111.6(16)
C36 C33 C34 108.3(19)
C36 C33 C35 108.9(18)
C34 C33 C35 106.6(17)
C36 C33 Si3 112.9(16)
C34 C33 Si3 106.7(16)
C35 C33 Si3 113.1(14)
C38 C37 C42 113(2)
C38 C37 Si3 124.0(15)
C42 C37 Si3 122.4(15)
C39 C38 C37 123(2)
C40 C39 C38 122(2)
C41 C40 C39 118(2)
C40 C41 C42 122(2)
C41 C42 C37 121.2(19)
C46 C43 C44 110(2)
C46 C43 C45 106.3(16)
C44 C43 C45 106.7(17)
C46 C43 Si4 112.8(15)
C44 C43 Si4 108.7(15)
C45 C43 Si4 112.7(15)
C48 C47 C50 110(2)
C48 C47 C49 107.9(19)
C50 C47 C49 107.2(18)
C48 C47 Si4 110.7(15)
C50 C47 Si4 109.1(16)
C49 C47 Si4 111.4(15)
C56 C51 C52 127(2)
C53 C52 C51 115(2)
C54 C53 C52 122(2)
C53 C54 C55 119(2)
C56 C55 C54 123(2)
C55 C56 C51 113(2)
C55 C56 Si4 122.7(15)
C51 C56 Si4 124.8(16)

loop_
_geom_bond_atom_site_label_1
_geom_bond_atom_site_label_2
_geom_bond_distance
Si1 C9 1.88(2)
Si1 C1 1.89(2)
Si1 C5 1.917(18)
Si1 Te1 2.545(6)
Si2 C19 1.88(2)
Si2 C23 1.882(19)
Si2 C15 1.91(2)
Si2 Te2 2.543(7)
Si3 C37 1.89(2)
Si3 C33 1.94(2)
Si3 C29 1.94(2)
Si3 Te3 2.513(5)
Si4 C56 1.89(2)
Si4 C47 1.92(2)
Si4 C43 1.95(2)
Si4 Te4 2.525(5)
Sn1 Te4 2.818(2)
Sn1 Te2 2.9394(18)
Sn1 Te1 2.990(2)
Sn2 Te3 2.833(2)
Sn2 Te1 2.9555(19)
Sn2 Te2 2.975(2)
C1 C2 1.48(3)
C1 C4 1.55(3)
C1 C3 1.60(3)
C5 C7 1.51(3)
C5 C6 1.54(3)
C5 C8 1.54(3)
C9 C10 1.39(3)
C9 C14 1.40(2)
C10 C11 1.37(3)
C11 C12 1.36(3)
C12 C13 1.40(3)
C13 C14 1.44(3)
C15 C18 1.51(3)
C15 C16 1.52(3)
C15 C17 1.55(3)
C19 C22 1.49(3)
C19 C21 1.52(3)
C19 C20 1.55(3)
C23 C28 1.29(3)
C23 C24 1.41(3)
C24 C25 1.38(3)
C25 C26 1.35(3)
C26 C27 1.36(3)
C27 C28 1.40(3)
C29 C30 1.50(3)
C29 C31 1.55(3)
C29 C32 1.58(3)
C33 C36 1.51(3)
C33 C34 1.53(3)
C33 C35 1.55(2)
C37 C38 1.37(2)
C37 C42 1.42(2)
C38 C39 1.35(3)
C39 C40 1.33(3)
C40 C41 1.33(3)
C41 C42 1.37(3)
C43 C46 1.51(3)
C43 C44 1.51(3)
C43 C45 1.57(2)
C47 C48 1.44(3)
C47 C50 1.51(3)
C47 C49 1.53(2)
C51 C56 1.38(3)
C51 C52 1.40(3)
C52 C53 1.37(3)
C53 C54 1.32(3)
C54 C55 1.42(3)
C55 C56 1.37(3)

loop_
_geom_torsion_atom_site_label_1
_geom_torsion_atom_site_label_2
_geom_torsion_atom_site_label_3
_geom_torsion_atom_site_label_4
_geom_torsion
C9 Si1 Te1 Sn2 55.8(7)
C1 Si1 Te1 Sn2 -65.9(7)
C5 Si1 Te1 Sn2 167.8(7)
C9 Si1 Te1 Sn1 149.8(6)
C1 Si1 Te1 Sn1 28.1(7)
C5 Si1 Te1 Sn1 -98.2(7)
Te3 Sn2 Te1 Si1 -131.07(16)
Te2 Sn2 Te1 Si1 138.08(16)
Te3 Sn2 Te1 Sn1 121.18(6)
Te2 Sn2 Te1 Sn1 30.33(5)
Te4 Sn1 Te1 Si1 136.52(14)
Te2 Sn1 Te1 Si1 -134.96(14)
Te4 Sn1 Te1 Sn2 -119.26(6)
Te2 Sn1 Te1 Sn2 -30.73(5)
C19 Si2 Te2 Sn1 52.4(7)
C23 Si2 Te2 Sn1 164.7(6)
C15 Si2 Te2 Sn1 -74.6(6)
C19 Si2 Te2 Sn2 149.2(7)
C23 Si2 Te2 Sn2 -98.6(6)
C15 Si2 Te2 Sn2 22.1(7)
Te4 Sn1 Te2 Si2 -122.22(16)
Te1 Sn1 Te2 Si2 144.14(16)
Te4 Sn1 Te2 Sn2 124.15(7)
Te1 Sn1 Te2 Sn2 30.51(5)
Te3 Sn2 Te2 Si2 134.93(14)
Te1 Sn2 Te2 Si2 -137.27(14)
Te3 Sn2 Te2 Sn1 -118.70(6)
Te1 Sn2 Te2 Sn1 -30.90(5)
C37 Si3 Te3 Sn2 -58.9(7)
C33 Si3 Te3 Sn2 -172.3(8)
C29 Si3 Te3 Sn2 62.6(8)
Te1 Sn2 Te3 Si3 167.01(16)
Te2 Sn2 Te3 Si3 -111.56(16)
C56 Si4 Te4 Sn1 -58.7(7)
C47 Si4 Te4 Sn1 -169.0(7)
C43 Si4 Te4 Sn1 64.6(7)
Te2 Sn1 Te4 Si4 153.83(15)
Te1 Sn1 Te4 Si4 -124.77(15)
C9 Si1 C1 C2 -67.7(18)
C5 Si1 C1 C2 169.2(16)
Te1 Si1 C1 C2 51.2(17)
C9 Si1 C1 C4 169.8(14)
C5 Si1 C1 C4 46.7(19)
Te1 Si1 C1 C4 -71.3(16)
C9 Si1 C1 C3 50.7(15)
C5 Si1 C1 C3 -72.3(16)
Te1 Si1 C1 C3 169.7(11)
C9 Si1 C5 C7 159.4(15)
C1 Si1 C5 C7 -75.0(17)
Te1 Si1 C5 C7 46.9(15)
C9 Si1 C5 C6 -82.2(17)
C1 Si1 C5 C6 43.5(19)
Te1 Si1 C5 C6 165.3(14)
C9 Si1 C5 C8 40.5(16)
C1 Si1 C5 C8 166.2(14)
Te1 Si1 C5 C8 -72.0(14)
C1 Si1 C9 C10 -70(2)
C5 Si1 C9 C10 59(2)
Te1 Si1 C9 C10 168.8(17)
C1 Si1 C9 C14 118.2(17)
C5 Si1 C9 C14 -112.6(17)
Te1 Si1 C9 C14 -2.8(18)
C14 C9 C10 C11 -1(3)
Si1 C9 C10 C11 -173(2)
C9 C10 C11 C12 4(4)
C10 C11 C12 C13 -3(4)
C11 C12 C13 C14 0(3)
C10 C9 C14 C13 -2(3)
Si1 C9 C14 C13 170.2(16)
C12 C13 C14 C9 3(3)
C19 Si2 C15 C18 -79.1(19)
C23 Si2 C15 C18 158.2(16)
Te2 Si2 C15 C18 42.4(17)
C19 Si2 C15 C16 44.7(17)
C23 Si2 C15 C16 -78.0(16)
Te2 Si2 C15 C16 166.2(12)
C19 Si2 C15 C17 163.0(14)
C23 Si2 C15 C17 40.3(18)
Te2 Si2 C15 C17 -75.5(15)
C23 Si2 C19 C22 -66.9(15)
C15 Si2 C19 C22 167.5(13)
Te2 Si2 C19 C22 43.8(14)
C23 Si2 C19 C21 170.1(15)
C15 Si2 C19 C21 44.5(18)
Te2 Si2 C19 C21 -79.2(16)
C23 Si2 C19 C20 50.3(18)
C15 Si2 C19 C20 -75.3(18)
Te2 Si2 C19 C20 161.0(14)
C19 Si2 C23 C28 103(2)
C15 Si2 C23 C28 -129(2)
Te2 Si2 C23 C28 -9(2)
C19 Si2 C23 C24 -77.2(17)
C15 Si2 C23 C24 50.9(19)
Te2 Si2 C23 C24 170.6(14)
C28 C23 C24 C25 -4(3)
Si2 C23 C24 C25 175.9(17)
C23 C24 C25 C26 2(4)
C24 C25 C26 C27 -1(4)
C25 C26 C27 C28 2(4)
C24 C23 C28 C27 5(3)
Si2 C23 C28 C27 -174.7(17)
C26 C27 C28 C23 -4(4)
C37 Si3 C29 C30 66.9(17)
C33 Si3 C29 C30 -171.3(15)
Te3 Si3 C29 C30 -53.9(17)
C37 Si3 C29 C31 -171.3(13)
C33 Si3 C29 C31 -49.5(17)
Te3 Si3 C29 C31 67.8(14)
C37 Si3 C29 C32 -52.1(18)
C33 Si3 C29 C32 69.7(19)
Te3 Si3 C29 C32 -173.0(14)
C37 Si3 C33 C36 -157.7(16)
C29 Si3 C33 C36 78.4(19)
Te3 Si3 C33 C36 -42.3(18)
C37 Si3 C33 C34 -38.9(16)
C29 Si3 C33 C34 -162.7(13)
Te3 Si3 C33 C34 76.5(14)
C37 Si3 C33 C35 78.0(18)
C29 Si3 C33 C35 -46(2)
Te3 Si3 C33 C35 -166.6(15)
C33 Si3 C37 C38 120.7(18)
C29 Si3 C37 C38 -111.9(18)
Te3 Si3 C37 C38 9(2)
C33 Si3 C37 C42 -66.0(19)
C29 Si3 C37 C42 61.4(19)
Te3 Si3 C37 C42 -177.5(16)
C42 C37 C38 C39 7(3)
Si3 C37 C38 C39 -178.9(17)
C37 C38 C39 C40 -3(3)
C38 C39 C40 C41 -3(3)
C39 C40 C41 C42 4(3)
C40 C41 C42 C37 1(3)
C38 C37 C42 C41 -6(3)
Si3 C37 C42 C41 179.6(17)
C56 Si4 C43 C46 166.2(15)
C47 Si4 C43 C46 -74.3(18)
Te4 Si4 C43 C46 43.6(17)
C56 Si4 C43 C44 44.6(18)
C47 Si4 C43 C44 164.1(15)
Te4 Si4 C43 C44 -78.0(16)
C56 Si4 C43 C45 -73.5(17)
C47 Si4 C43 C45 46.0(18)
Te4 Si4 C43 C45 163.9(13)
C56 Si4 C47 C48 -61.2(17)
C43 Si4 C47 C48 174.8(16)
Te4 Si4 C47 C48 54.3(17)
C56 Si4 C47 C50 177.1(15)
C43 Si4 C47 C50 53.1(18)
Te4 Si4 C47 C50 -67.4(16)
C56 Si4 C47 C49 58.9(16)
C43 Si4 C47 C49 -65.1(18)
Te4 Si4 C47 C49 174.4(13)
C56 C51 C52 C53 -6(3)
C51 C52 C53 C54 4(3)
C52 C53 C54 C55 -3(3)
C53 C54 C55 C56 3(4)
C54 C55 C56 C51 -3(3)
C54 C55 C56 Si4 178.1(19)
C52 C51 C56 C55 5(3)
C52 C51 C56 Si4 -176.5(19)
C47 Si4 C56 C55 -82(2)
C43 Si4 C56 C55 46(2)
Te4 Si4 C56 C55 167.4(17)
C47 Si4 C56 C51 100(2)
C43 Si4 C56 C51 -132.7(19)
Te4 Si4 C56 C51 -11(2)
